data_4350538
loop_
_publ_author_name
'Lobana, Tarlok S.'
'Sharma, Renu'
'Hundal, Geeta'
'Butcher, R. J.'

_publ_section_title
;
 Synthesis of 1D {Cu6(mu3-SC3H6N2)4(mu-SC3H6N2)2(mu-I)2I4}n and 3D
 {Cu2(mu-SC3H6N2)2(mu-SCN)2}n polymers with 1,3-imidazolidine-2-thione:
 bond isomerism in polymers.
;
_journal_issue 23
_journal_name_full 'Inorganic chemistry'
_journal_page_first 9402
_journal_page_last 9409
_journal_paper_doi 10.1021/ic061115s
_journal_volume 45
_journal_year 2006
_chemical_formula_moiety 'C12 H24 Br2 Cu2 N8 S4'
_chemical_formula_sum 'C12 H24 Br2 Cu2 N8 S4'
_chemical_formula_weight 695.53
_chemical_name_common Cu2Br2(Imidazolidine-2-thione)4
_space_group_IT_number 15
_space_group_name_Hall '-C 2yc'
_space_group_name_H-M_alt 'C 1 2/c 1'
_symmetry_cell_setting monoclinic
_symmetry_space_group_name_H-M 'C 1 2/c 1'
_atom_sites_solution_hydrogens geom
_atom_sites_solution_primary direct
_atom_sites_solution_secondary difmap
_audit_creation_method SHELXL-97
_cell_angle_alpha 90.00
_cell_angle_beta 115.844(6)
_cell_angle_gamma 90.00
_cell_formula_units_Z 4
_cell_length_a 19.420(7)
_cell_length_b 7.686(3)
_cell_length_c 16.706(6)
_cell_measurement_reflns_used 1832
_cell_measurement_temperature 103(2)
_cell_measurement_theta_max 28.33
_cell_measurement_theta_min 2.33
_cell_volume 2244.2(14)
_computing_cell_refinement 'Bruker SMART'
_computing_data_collection 'Bruker SMART'
_computing_data_reduction 'Bruker SHELXTL'
_computing_molecular_graphics 'Bruker SHELXTL'
_computing_publication_material 'Bruker SHELXTL'
_computing_structure_refinement 'SHELXL-97 (Sheldrick, 1997)'
_computing_structure_solution 'SHELXS-97 (Sheldrick, 1990)'
_diffrn_ambient_temperature 103(2)
_diffrn_measured_fraction_theta_full 0.964
_diffrn_measured_fraction_theta_max 0.964
_diffrn_measurement_device_type 'CCD area detector'
_diffrn_measurement_method 'phi and omega scans'
_diffrn_radiation_monochromator graphite
_diffrn_radiation_source 'fine-focus sealed tube'
_diffrn_radiation_type MoK\a
_diffrn_radiation_wavelength 0.71073
_diffrn_reflns_av_R_equivalents 0.0329
_diffrn_reflns_av_sigmaI/netI 0.0254
_diffrn_reflns_limit_h_max 23
_diffrn_reflns_limit_h_min -25
_diffrn_reflns_limit_k_max 10
_diffrn_reflns_limit_k_min -10
_diffrn_reflns_limit_l_max 20
_diffrn_reflns_limit_l_min -21
_diffrn_reflns_number 7301
_diffrn_reflns_theta_full 28.33
_diffrn_reflns_theta_max 28.33
_diffrn_reflns_theta_min 2.33
_exptl_absorpt_coefficient_mu 5.846
_exptl_absorpt_correction_T_max 0.3595
_exptl_absorpt_correction_T_min 0.2341
_exptl_absorpt_correction_type multi-scan
_exptl_crystal_colour colorless
_exptl_crystal_density_diffrn 2.059
_exptl_crystal_density_method 'not measured'
_exptl_crystal_description prism
_exptl_crystal_F_000 1376
_exptl_crystal_size_max 0.35
_exptl_crystal_size_mid 0.25
_exptl_crystal_size_min 0.22
_refine_diff_density_max 0.369
_refine_diff_density_min -0.527
_refine_diff_density_rms '0.080 [Cu2Cl2(imdtH2)4] 298902 cif file'
_refine_ls_extinction_coef 0.00204(18)
_refine_ls_extinction_expression Fc^*^=kFc[1+0.001xFc^2^\l^3^/sin(2\q)]^-1/4^
_refine_ls_extinction_method SHELXL
_refine_ls_goodness_of_fit_ref 1.076
_refine_ls_hydrogen_treatment mixed
_refine_ls_matrix_type full
_refine_ls_number_parameters 140
_refine_ls_number_reflns 2688
_refine_ls_number_restraints 0
_refine_ls_restrained_S_all 1.076
_refine_ls_R_factor_all 0.0269
_refine_ls_R_factor_gt 0.0228
_refine_ls_shift/su_max 0.004
_refine_ls_shift/su_mean 0.000
_refine_ls_structure_factor_coef Fsqd
_refine_ls_weighting_details 'calc w=1/[\s^2^(Fo^2^)+(0.0244P)^2^+4.2256P] where P=(Fo^2^+2Fc^2^)/3'
_refine_ls_weighting_scheme calc
_refine_ls_wR_factor_gt 0.0547
_refine_ls_wR_factor_ref 0.0556
_reflns_number_gt 2416
_reflns_number_total 2688
_reflns_threshold_expression >2sigma(I)
_cod_data_source_file ic061115ssi20060918_124756.cif
_cod_data_source_block tr22m_Compound_3_298901
_cod_depositor_comments
;
The following automatic conversions were performed:

data item '_symmetry_cell_setting' value 'Monoclinic' was changed to
'monoclinic' in accordance with the
/home/saulius/struct/COD-crude-data/automatic-downloads/DataCite-retrospective/ACS/depositions/lib/dictionaries/cif_core.dic
dictionary named 'cif_core.dic' version 2.4.2 last updated on
2011-04-26.

Automatic conversion script
Id: cif_fix_values 6909 2019-04-08 15:41:33Z antanas 
;
_cod_original_cell_volume 2244.1(14)
_cod_original_sg_symbol_H-M C2/c
_cod_database_code 4350538

loop_
_symmetry_equiv_pos_as_xyz
'x, y, z'
'-x, y, -z+1/2'
'x+1/2, y+1/2, z'
'-x+1/2, y+1/2, -z+1/2'
'-x, -y, -z'
'x, -y, z-1/2'
'-x+1/2, -y+1/2, -z'
'x+1/2, -y+1/2, z-1/2'

loop_
_atom_site_label
_atom_site_type_symbol
_atom_site_fract_x
_atom_site_fract_y
_atom_site_fract_z
_atom_site_U_iso_or_equiv
_atom_site_adp_type
_atom_site_occupancy
_atom_site_symmetry_multiplicity
_atom_site_calc_flag
_atom_site_refinement_flags
Br Br 0.325390(12) 0.41332(3) 0.355256(14) 0.01965(8) Uani 1 1 d .
Cu Cu 0.429937(15) 0.51186(3) 0.498572(17) 0.01512(9) Uani 1 1 d .
S1B S 0.40678(3) 0.58084(8) 0.61664(4) 0.01820(13) Uani 1 1 d .
S1A S 0.50112(3) 0.25052(7) 0.52108(3) 0.01440(12) Uani 1 1 d .
C1A C 0.54308(11) 0.1804(3) 0.62878(14) 0.0128(4) Uani 1 1 d .
N2A N 0.54020(13) 0.0170(3) 0.65229(14) 0.0224(4) Uani 1 1 d .
H2A H 0.5239(18) -0.058(4) 0.613(2) 0.027 Uiso 1 1 d .
C3A C 0.59455(15) -0.0117(3) 0.74519(16) 0.0219(5) Uani 1 1 d .
H3A1 H 0.6421 -0.0673 0.7498 0.026 Uiso 1 1 calc R
H3A2 H 0.5719 -0.0845 0.7765 0.026 Uiso 1 1 calc R
C4A C 0.60936(13) 0.1736(3) 0.78177(15) 0.0190(4) Uani 1 1 d .
H4A1 H 0.5800 0.2001 0.8161 0.023 Uiso 1 1 calc R
H4A2 H 0.6645 0.1942 0.8197 0.023 Uiso 1 1 calc R
N5A N 0.58181(12) 0.2749(3) 0.69956(13) 0.0209(4) Uani 1 1 d .
H5A H 0.5887(17) 0.377(4) 0.695(2) 0.025 Uiso 1 1 d .
C1B C 0.31127(13) 0.5578(3) 0.58404(14) 0.0154(4) Uani 1 1 d .
N2B N 0.27719(13) 0.5805(4) 0.63605(14) 0.0295(5) Uani 1 1 d .
H2B H 0.2998(19) 0.608(5) 0.681(2) 0.035 Uiso 1 1 d .
C3B C 0.19496(14) 0.5603(3) 0.59072(17) 0.0234(5) Uani 1 1 d .
H3B1 H 0.1685 0.6729 0.5853 0.028 Uiso 1 1 calc R
H3B2 H 0.1766 0.4761 0.6219 0.028 Uiso 1 1 calc R
C4B C 0.18296(13) 0.4914(3) 0.49988(16) 0.0226(5) Uani 1 1 d .
H4B1 H 0.1676 0.3674 0.4924 0.027 Uiso 1 1 calc R
H4B2 H 0.1440 0.5602 0.4510 0.027 Uiso 1 1 calc R
N5B N 0.25875(12) 0.5143(3) 0.50376(15) 0.0282(5) Uani 1 1 d .
H5B H 0.264(2) 0.492(4) 0.465(2) 0.034 Uiso 1 1 d .

loop_
_atom_site_aniso_label
_atom_site_aniso_U_11
_atom_site_aniso_U_22
_atom_site_aniso_U_33
_atom_site_aniso_U_23
_atom_site_aniso_U_13
_atom_site_aniso_U_12
Br 0.02077(12) 0.02587(14) 0.01228(12) -0.00184(8) 0.00717(9) -0.00440(9)
Cu 0.01723(14) 0.01551(15) 0.01391(14) -0.00088(10) 0.00798(11) 0.00104(10)
S1B 0.0196(3) 0.0225(3) 0.0133(2) -0.0020(2) 0.0079(2) 0.0016(2)
S1A 0.0203(2) 0.0087(2) 0.0122(2) -0.00024(19) 0.0053(2) 0.00091(19)
C1A 0.0143(9) 0.0105(10) 0.0159(10) 0.0010(8) 0.0088(8) 0.0011(8)
N2A 0.0399(12) 0.0101(9) 0.0153(10) -0.0009(8) 0.0103(9) -0.0026(9)
C3A 0.0339(13) 0.0144(11) 0.0197(11) 0.0050(9) 0.0138(10) 0.0048(10)
C4A 0.0243(10) 0.0180(11) 0.0139(10) 0.0028(9) 0.0076(9) 0.0021(9)
N5A 0.0329(11) 0.0116(9) 0.0133(9) 0.0013(7) 0.0056(8) -0.0035(8)
C1B 0.0232(10) 0.0119(10) 0.0144(10) 0.0036(8) 0.0113(9) 0.0048(8)
N2B 0.0244(11) 0.0538(16) 0.0131(10) -0.0005(10) 0.0108(8) 0.0086(11)
C3B 0.0261(12) 0.0261(13) 0.0266(12) 0.0031(10) 0.0195(10) 0.0060(10)
C4B 0.0203(11) 0.0263(13) 0.0235(12) 0.0032(10) 0.0117(10) 0.0028(10)
N5B 0.0230(10) 0.0486(15) 0.0194(11) -0.0145(10) 0.0151(9) -0.0078(10)

loop_
_atom_type_symbol
_atom_type_description
_atom_type_scat_dispersion_real
_atom_type_scat_dispersion_imag
_atom_type_scat_source
C C 0.0033 0.0016 'International Tables Vol C Tables 4.2.6.8 and 6.1.1.4'
H H 0.0000 0.0000 'International Tables Vol C Tables 4.2.6.8 and 6.1.1.4'
N N 0.0061 0.0033 'International Tables Vol C Tables 4.2.6.8 and 6.1.1.4'
S S 0.1246 0.1234 'International Tables Vol C Tables 4.2.6.8 and 6.1.1.4'
Br Br -0.2901 2.4595 'International Tables Vol C Tables 4.2.6.8 and 6.1.1.4'
Cu Cu 0.3201 1.2651 'International Tables Vol C Tables 4.2.6.8 and 6.1.1.4'

loop_
_geom_angle_atom_site_label_1
_geom_angle_atom_site_label_2
_geom_angle_atom_site_label_3
_geom_angle
_geom_angle_site_symmetry_1
_geom_angle_site_symmetry_3
S1B Cu S1A 106.17(3) . 5_666
S1B Cu S1A 112.49(2) . .
S1A Cu S1A 110.41(3) 5_666 .
S1B Cu Br 121.32(3) . .
S1A Cu Br 111.99(3) 5_666 .
S1A Cu Br 93.98(2) . .
S1B Cu Cu 125.39(2) . 5_666
S1A Cu Cu 55.26(2) 5_666 5_666
S1A Cu Cu 55.16(2) . 5_666
Br Cu Cu 112.88(3) . 5_666
C1B S1B Cu 107.42(8) . .
C1A S1A Cu 110.51(7) . 5_666
C1A S1A Cu 114.32(8) . .
Cu S1A Cu 69.59(3) 5_666 .
N5A C1A N2A 109.9(2) . .
N5A C1A S1A 126.78(18) . .
N2A C1A S1A 123.35(17) . .
C1A N2A C3A 110.7(2) . .
C1A N2A H2A 118(2) . .
C3A N2A H2A 126(2) . .
N2A C3A C4A 101.90(18) . .
N2A C3A H3A1 111.4 . .
C4A C3A H3A1 111.4 . .
N2A C3A H3A2 111.4 . .
C4A C3A H3A2 111.4 . .
H3A1 C3A H3A2 109.3 . .
N5A C4A C3A 101.10(18) . .
N5A C4A H4A1 111.6 . .
C3A C4A H4A1 111.6 . .
N5A C4A H4A2 111.6 . .
C3A C4A H4A2 111.6 . .
H4A1 C4A H4A2 109.4 . .
C1A N5A C4A 112.6(2) . .
C1A N5A H5A 121(2) . .
C4A N5A H5A 127(2) . .
N2B C1B N5B 108.4(2) . .
N2B C1B S1B 124.65(19) . .
N5B C1B S1B 126.96(17) . .
C1B N2B C3B 113.5(2) . .
C1B N2B H2B 118(3) . .
C3B N2B H2B 128(3) . .
N2B C3B C4B 102.31(18) . .
N2B C3B H3B1 111.3 . .
C4B C3B H3B1 111.3 . .
N2B C3B H3B2 111.3 . .
C4B C3B H3B2 111.3 . .
H3B1 C3B H3B2 109.2 . .
N5B C4B C3B 101.57(19) . .
N5B C4B H4B1 111.5 . .
C3B C4B H4B1 111.5 . .
N5B C4B H4B2 111.5 . .
C3B C4B H4B2 111.5 . .
H4B1 C4B H4B2 109.3 . .
C1B N5B C4B 113.1(2) . .
C1B N5B H5B 128(3) . .
C4B N5B H5B 118(3) . .

loop_
_geom_bond_atom_site_label_1
_geom_bond_atom_site_label_2
_geom_bond_distance
_geom_bond_site_symmetry_2
Br Cu 2.4880(7) .
Cu S1B 2.2688(9) .
Cu S1A 2.3705(8) 5_666
Cu S1A 2.3735(9) .
Cu Cu 2.7070(11) 5_666
S1B C1B 1.699(2) .
S1A C1A 1.707(2) .
S1A Cu 2.3705(8) 5_666
C1A N5A 1.310(3) .
C1A N2A 1.324(3) .
N2A C3A 1.464(3) .
N2A H2A 0.83(3) .
C3A C4A 1.527(3) .
C3A H3A1 0.9900 .
C3A H3A2 0.9900 .
C4A N5A 1.462(3) .
C4A H4A1 0.9900 .
C4A H4A2 0.9900 .
N5A H5A 0.80(3) .
C1B N2B 1.313(3) .
C1B N5B 1.326(3) .
N2B C3B 1.447(3) .
N2B H2B 0.71(3) .
C3B C4B 1.526(4) .
C3B H3B1 0.9900 .
C3B H3B2 0.9900 .
C4B N5B 1.456(3) .
C4B H4B1 0.9900 .
C4B H4B2 0.9900 .
N5B H5B 0.72(3) .

loop_
_geom_hbond_atom_site_label_D
_geom_hbond_atom_site_label_H
_geom_hbond_atom_site_label_A
_geom_hbond_distance_DH
_geom_hbond_distance_HA
_geom_hbond_distance_DA
_geom_hbond_angle_DHA
_geom_hbond_site_symmetry_A
N2A H2A S1A 0.83(3) 2.55(3) 3.352(2) 165(3) 5_656
N5A H5A Br 0.80(3) 2.70(3) 3.357(2) 139(3) 5_666
N2B H2B Br 0.71(3) 2.74(4) 3.362(3) 147(3) 6_566
N5B H5B Br 0.72(3) 2.65(4) 3.351(2) 164(4) .

loop_
_geom_torsion_atom_site_label_1
_geom_torsion_atom_site_label_2
_geom_torsion_atom_site_label_3
_geom_torsion_atom_site_label_4
_geom_torsion
_geom_torsion_site_symmetry_1
_geom_torsion_site_symmetry_4
S1A Cu S1B C1B 127.35(8) 5_666 .
S1A Cu S1B C1B -111.79(8) . .
Br Cu S1B C1B -1.91(9) . .
Cu Cu S1B C1B -174.11(8) 5_666 .
S1B Cu S1A C1A -14.39(8) . .
S1A Cu S1A C1A 104.01(8) 5_666 .
Br Cu S1A C1A -140.75(8) . .
Cu Cu S1A C1A 104.01(8) 5_666 .
S1B Cu S1A Cu -118.40(2) . 5_666
S1A Cu S1A Cu 0.0 5_666 5_666
Br Cu S1A Cu 115.24(3) . 5_666
Cu S1A C1A N5A 30.2(2) 5_666 .
Cu S1A C1A N5A -46.0(2) . .
Cu S1A C1A N2A -150.14(17) 5_666 .
Cu S1A C1A N2A 133.72(18) . .
N5A C1A N2A C3A -12.7(3) . .
S1A C1A N2A C3A 167.56(16) . .
C1A N2A C3A C4A 19.3(3) . .
N2A C3A C4A N5A -17.6(2) . .
N2A C1A N5A C4A -0.3(3) . .
S1A C1A N5A C4A 179.43(16) . .
C3A C4A N5A C1A 12.0(3) . .
Cu S1B C1B N2B 177.4(2) . .
Cu S1B C1B N5B -2.4(2) . .
N5B C1B N2B C3B -2.7(3) . .
S1B C1B N2B C3B 177.46(18) . .
C1B N2B C3B C4B 8.4(3) . .
N2B C3B C4B N5B -9.9(3) . .
N2B C1B N5B C4B -4.7(3) . .
S1B C1B N5B C4B 175.05(18) . .
C3B C4B N5B C1B 9.5(3) . .
